data_7000401
loop_
_publ_author_name
'\<S\'icha, V\'aclav'
'Ple\<sek, Jarom\'ir'
'Kv\'i\<calov\'a, Magdalena'
'C\'isa\<rov\'a, Ivana'
'Gr\"uner, Bohum\'ir'

_publ_section_title
;
 Boron(8) substituted nitrilium and ammonium derivatives, versatile
 cobalt bis(1,2-dicarbollide) building blocks for synthetic purposes
;
_journal_issue 5
_journal_name_full 'Dalton Transactions'
_journal_page_first 851
_journal_page_last 860
_journal_paper_doi 10.1039/b814941k
_journal_year 2009
_chemical_absolute_configuration ad
_chemical_compound_source 'synthesized by the authors'
_chemical_formula_moiety 'C10 H35 B18 Co N2'
_chemical_formula_sum 'C10 H35 B18 Co N2'
_chemical_formula_weight 436.91
_chemical_name_systematic
;
?
;
_space_group_IT_number 19
_symmetry_cell_setting orthorhombic
_symmetry_space_group_name_Hall 'P 2ac 2ab'
_symmetry_space_group_name_H-M 'P 21 21 21'
_atom_sites_solution_hydrogens geom
_atom_sites_solution_primary direct
_atom_sites_solution_secondary difmap
_audit_creation_method SHELXL-97
_cell_angle_alpha 90.00
_cell_angle_beta 90.00
_cell_angle_gamma 90.00
_cell_formula_units_Z 4
_cell_length_a 7.0734(7)
_cell_length_b 13.714(2)
_cell_length_c 23.709(6)
_cell_measurement_reflns_used 8353
_cell_measurement_temperature 150(2)
_cell_measurement_theta_max 26.5
_cell_measurement_theta_min 1
_cell_volume 2299.9(7)
_computing_cell_refinement
;
CrysAlis CCD, Oxford Diffraction Ltd.,
Version 1.171.29.8 (release 17-03-2006 CrysAlis171 .NET)
(compiled Mar 17 2006,10:57:34)
;
_computing_data_collection
;
CrysAlis CCD, Oxford Diffraction Ltd.,
Version 1.171.29.8 (release 17-03-2006 CrysAlis171 .NET)
(compiled Mar 17 2006,10:57:34)
;
_computing_data_reduction
;
CrysAlis CCD, Oxford Diffraction Ltd.,
Version 1.171.29.8 (release 17-03-2006 CrysAlis171 .NET)
(compiled Mar 17 2006,10:57:34)
;
_computing_structure_refinement 'SHELXL-97 (Sheldrick, 1997)'
_computing_structure_solution 'SIR92 (Altomare et al., 1994)'
_diffrn_ambient_temperature 150(2)
_diffrn_detector_area_resol_mean 8.343
_diffrn_measured_fraction_theta_full 0.991
_diffrn_measured_fraction_theta_max 0.991
_diffrn_measurement_device_type 'KM4 CCD'
_diffrn_measurement_method '\f and \w scans to fill the Ewald sphere'
_diffrn_radiation_monochromator graphite
_diffrn_radiation_source 'fine-focus sealed tube'
_diffrn_radiation_type MoK\a
_diffrn_radiation_wavelength 0.71069
_diffrn_reflns_av_R_equivalents 0.0434
_diffrn_reflns_av_sigmaI/netI 0.0642
_diffrn_reflns_limit_h_max 8
_diffrn_reflns_limit_h_min -8
_diffrn_reflns_limit_k_max 17
_diffrn_reflns_limit_k_min -16
_diffrn_reflns_limit_l_max 29
_diffrn_reflns_limit_l_min -29
_diffrn_reflns_number 16379
_diffrn_reflns_theta_full 26.61
_diffrn_reflns_theta_max 26.61
_diffrn_reflns_theta_min 2.97
_diffrn_standards_number 0
_exptl_absorpt_coefficient_mu 0.749
_exptl_absorpt_correction_type none
_exptl_crystal_colour red
_exptl_crystal_density_diffrn 1.262
_exptl_crystal_density_method 'not measured'
_exptl_crystal_description prism
_exptl_crystal_F_000 904
_exptl_crystal_size_max 0.3973
_exptl_crystal_size_mid 0.2425
_exptl_crystal_size_min 0.1231
_refine_diff_density_max 0.663
_refine_diff_density_min -0.528
_refine_diff_density_rms 0.058
_refine_ls_abs_structure_details 'Flack H D (1983), Acta Cryst. A39, 876-881'
_refine_ls_abs_structure_Flack 0.013(17)
_refine_ls_extinction_method none
_refine_ls_goodness_of_fit_ref 0.992
_refine_ls_hydrogen_treatment constr
_refine_ls_matrix_type full
_refine_ls_number_parameters 282
_refine_ls_number_reflns 4733
_refine_ls_number_restraints 1
_refine_ls_restrained_S_all 1.004
_refine_ls_R_factor_all 0.0500
_refine_ls_R_factor_gt 0.0349
_refine_ls_shift/su_max 0.000
_refine_ls_shift/su_mean 0.000
_refine_ls_structure_factor_coef Fsqd
_refine_ls_weighting_details 'calc w=1/[\s^2^(Fo^2^)+(0.0490P)^2^+0.0000P] where P=(Fo^2^+2Fc^2^)/3'
_refine_ls_weighting_scheme calc
_refine_ls_wR_factor_gt 0.0840
_refine_ls_wR_factor_ref 0.0865
_reflns_number_gt 3491
_reflns_number_total 4733
_reflns_threshold_expression I>2\s(I)
_cod_data_source_file b814941k.txt
_cod_data_source_block 6
_cod_database_code 7000401

loop_
_symmetry_equiv_pos_as_xyz
'x, y, z'
'-x+1/2, -y, z+1/2'
'x+1/2, -y+1/2, -z'
'-x, y+1/2, -z+1/2'

loop_
_atom_site_label
_atom_site_type_symbol
_atom_site_fract_x
_atom_site_fract_y
_atom_site_fract_z
_atom_site_U_iso_or_equiv
_atom_site_adp_type
_atom_site_occupancy
_atom_site_symmetry_multiplicity
_atom_site_calc_flag
_atom_site_refinement_flags
_atom_site_disorder_assembly
_atom_site_disorder_group
Co3 Co 0.74668(6) 0.17305(2) 0.133189(13) 0.01749(10) Uani 1 1 d . . .
C1 C 0.5023(3) 0.09275(19) 0.13161(12) 0.0185(6) Uani 1 1 d . . .
H1A H 0.3980 0.1337 0.1150 0.022 Uiso 1 1 d R . .
C2 C 0.6704(4) 0.0466(2) 0.09438(13) 0.0206(7) Uani 1 1 d . . .
H2A H 0.6699 0.0566 0.0530 0.025 Uiso 1 1 d R . .
B4 B 0.5746(4) 0.1181(3) 0.19802(13) 0.0200(7) Uani 1 1 d . . .
H4 H 0.5192 0.1771 0.2248 0.024 Uiso 1 1 calc R . .
B5 B 0.4333(5) 0.0143(2) 0.18271(14) 0.0240(8) Uani 1 1 d . . .
H5 H 0.2881 0.0082 0.1990 0.029 Uiso 1 1 calc R . .
B6 B 0.4896(5) -0.0293(2) 0.11521(14) 0.0237(8) Uani 1 1 d . . .
H6 H 0.3838 -0.0628 0.0873 0.028 Uiso 1 1 calc R . .
B7 B 0.8773(4) 0.0367(2) 0.13102(15) 0.0200(7) Uani 1 1 d . . .
H7 H 1.0210 0.0412 0.1135 0.024 Uiso 1 1 calc R . .
B8 B 0.8165(5) 0.0791(3) 0.20084(13) 0.0208(8) Uani 1 1 d . . .
B9 B 0.6308(5) 0.0027(2) 0.22693(14) 0.0215(8) Uani 1 1 d . . .
H9 H 0.6156 -0.0119 0.2723 0.026 Uiso 1 1 calc R . .
B10 B 0.5808(5) -0.0895(3) 0.17536(15) 0.0264(8) Uani 1 1 d . . .
H10 H 0.5358 -0.1635 0.1872 0.032 Uiso 1 1 calc R . .
B11 B 0.7283(5) -0.0668(2) 0.11640(13) 0.0226(8) Uani 1 1 d . . .
H11 H 0.7776 -0.1261 0.0888 0.027 Uiso 1 1 calc R . .
B12 B 0.8187(5) -0.0485(3) 0.18553(14) 0.0223(8) Uani 1 1 d . . .
H12 H 0.9269 -0.0967 0.2038 0.027 Uiso 1 1 calc R . .
C1' C 0.6825(4) 0.2703(2) 0.07088(12) 0.0214(7) Uani 1 1 d . . .
H1A' H 0.5709 0.2527 0.0501 0.026 Uiso 1 1 d R . .
C2' C 0.6376(4) 0.31032(19) 0.13362(13) 0.0230(7) Uani 1 1 d . . .
H2A' H 0.5049 0.3090 0.1427 0.028 Uiso 1 1 d R . .
B4' B 0.9041(5) 0.2260(3) 0.06503(14) 0.0219(8) Uani 1 1 d . . .
H4' H 0.9495 0.1668 0.0368 0.026 Uiso 1 1 calc R . .
B5' B 0.8394(5) 0.3420(3) 0.03680(15) 0.0270(8) Uani 1 1 d . . .
H5' H 0.8416 0.3554 -0.0089 0.032 Uiso 1 1 calc R . .
B6' B 0.6614(6) 0.3936(3) 0.07935(15) 0.0288(9) Uani 1 1 d . . .
H6' H 0.5476 0.4393 0.0620 0.035 Uiso 1 1 calc R . .
B7' B 0.8272(5) 0.2987(3) 0.17714(14) 0.0234(8) Uani 1 1 d . . .
H7' H 0.8224 0.2879 0.2231 0.028 Uiso 1 1 calc R . .
B8' B 1.0090(4) 0.2466(2) 0.13358(14) 0.0230(7) Uani 1 1 d . . .
H8' H 1.1256 0.2023 0.1505 0.028 Uiso 1 1 calc R . .
B9' B 1.0474(5) 0.3309(3) 0.07689(14) 0.0264(8) Uani 1 1 d . . .
H9' H 1.1877 0.3378 0.0573 0.032 Uiso 1 1 calc R . .
B10' B 0.8996(5) 0.4339(3) 0.08584(15) 0.0300(9) Uani 1 1 d . . .
H10' H 0.9436 0.5075 0.0728 0.036 Uiso 1 1 calc R . .
B11' B 0.7600(6) 0.4127(2) 0.14684(13) 0.0299(8) Uani 1 1 d . . .
H11' H 0.7090 0.4729 0.1735 0.036 Uiso 1 1 calc R . .
B12' B 1.0000(5) 0.3752(3) 0.14570(14) 0.0288(9) Uani 1 1 d . . .
H12' H 1.1087 0.4115 0.1714 0.035 Uiso 1 1 calc R . .
N1 N 0.9710(3) 0.11126(17) 0.24122(9) 0.0229(6) Uani 1 1 d . . .
H1 H 1.0990 0.0961 0.2332 0.028 Uiso 1 1 d R . .
C4 C 1.1407(4) 0.1731(2) 0.32223(12) 0.0256(7) Uani 1 1 d . . .
H4A H 1.1353 0.2401 0.3340 0.038 Uiso 1 1 calc R . .
H4B H 1.2456 0.1642 0.2971 0.038 Uiso 1 1 calc R . .
H4C H 1.1565 0.1321 0.3547 0.038 Uiso 1 1 calc R . .
N2 N 0.7994(3) 0.1596(2) 0.31860(10) 0.0343(7) Uani 1 1 d . . .
H2 H 0.6938 0.1394 0.2947 0.041 Uiso 1 1 d R . .
C3 C 0.9637(4) 0.1471(2) 0.29305(12) 0.0230(7) Uani 1 1 d . . .
C5 C 0.7718(5) 0.1953(2) 0.37620(11) 0.0345(8) Uani 1 1 d . . .
H5A H 0.7396 0.2641 0.3750 0.041 Uiso 1 1 calc R . .
H5B H 0.8890 0.1886 0.3971 0.041 Uiso 1 1 calc R . .
C6 C 0.6200(6) 0.1412(3) 0.40579(15) 0.0676(14) Uani 1 1 d . . .
H6A H 0.6566 0.0733 0.4092 0.081 Uiso 1 1 calc R . .
H6B H 0.5053 0.1440 0.3834 0.081 Uiso 1 1 calc R . .
C7 C 0.5797(6) 0.1821(3) 0.46437(15) 0.0698(13) Uani 1 1 d D . .
H7A H 0.6917 0.1750 0.4876 0.084 Uiso 1 1 calc R . .
H7B H 0.5520 0.2512 0.4613 0.084 Uiso 1 1 calc R . .
C8 C 0.4150(6) 0.1313(3) 0.49291(17) 0.0782(15) Uani 1 1 d D . .
H8A H 0.3047 0.1363 0.4695 0.117 Uiso 1 1 calc R . .
H8B H 0.3906 0.1615 0.5287 0.117 Uiso 1 1 calc R . .
H8C H 0.4455 0.0638 0.4986 0.117 Uiso 1 1 calc R . .

loop_
_atom_site_aniso_label
_atom_site_aniso_U_11
_atom_site_aniso_U_22
_atom_site_aniso_U_33
_atom_site_aniso_U_23
_atom_site_aniso_U_13
_atom_site_aniso_U_12
Co3 0.01460(17) 0.02230(18) 0.01557(16) -0.00209(16) 0.0006(2) 0.0002(2)
C1 0.0128(13) 0.0226(15) 0.0201(14) -0.0004(14) 0.0002(13) 0.0028(12)
C2 0.0158(14) 0.0274(18) 0.0186(15) -0.0046(13) 0.0011(13) 0.0018(13)
B4 0.0164(18) 0.027(2) 0.0164(17) -0.0022(14) 0.0034(14) -0.0036(16)
B5 0.0198(18) 0.0259(19) 0.0263(19) -0.0004(15) 0.0027(15) 0.0017(16)
B6 0.0213(18) 0.0201(18) 0.030(2) -0.0020(15) -0.0029(15) -0.0041(15)
B7 0.0186(16) 0.0237(18) 0.0176(16) -0.0044(16) -0.0074(16) 0.0040(14)
B8 0.0166(17) 0.029(2) 0.0166(17) 0.0004(15) 0.0000(14) 0.0048(14)
B9 0.0185(18) 0.026(2) 0.0205(17) 0.0010(16) 0.0006(14) 0.0036(15)
B10 0.024(2) 0.028(2) 0.027(2) -0.0032(16) -0.0029(17) 0.0008(17)
B11 0.023(2) 0.0198(16) 0.0254(16) -0.0022(12) -0.0020(17) 0.0038(17)
B12 0.0209(18) 0.026(2) 0.0201(18) -0.0011(15) 0.0003(14) 0.0026(14)
C1' 0.0172(16) 0.0287(18) 0.0182(15) 0.0015(13) -0.0021(12) 0.0009(13)
C2' 0.0197(15) 0.0223(17) 0.0270(16) -0.0067(15) 0.0016(14) 0.0031(12)
B4' 0.0181(18) 0.027(2) 0.0205(18) -0.0020(15) 0.0025(15) -0.0037(16)
B5' 0.0271(18) 0.029(2) 0.0255(18) 0.0059(16) 0.0033(16) -0.0003(17)
B6' 0.033(2) 0.022(2) 0.031(2) 0.0007(17) 0.0049(17) -0.0006(17)
B7' 0.0223(16) 0.031(2) 0.0166(17) -0.0089(15) -0.0011(15) -0.0033(15)
B8' 0.0179(16) 0.0317(19) 0.0193(16) -0.0056(17) 0.0008(17) -0.0031(15)
B9' 0.0216(17) 0.030(2) 0.0273(18) -0.0024(17) 0.0044(14) -0.0090(18)
B10' 0.038(2) 0.027(2) 0.025(2) 0.0018(17) 0.0060(18) -0.0050(18)
B11' 0.0320(19) 0.0240(17) 0.0337(19) -0.0062(13) 0.002(2) -0.002(2)
B12' 0.029(2) 0.031(2) 0.026(2) -0.0056(16) -0.0007(16) -0.0040(17)
N1 0.0179(13) 0.0300(15) 0.0209(14) 0.0007(11) 0.0006(11) 0.0018(12)
C4 0.0233(16) 0.0261(17) 0.0275(16) -0.0041(16) -0.0046(13) -0.0013(15)
N2 0.0260(16) 0.0572(19) 0.0196(12) -0.0139(12) 0.0001(10) -0.0037(13)
C3 0.0244(17) 0.0228(17) 0.0217(16) 0.0001(13) -0.0006(14) 0.0015(13)
C5 0.0342(19) 0.049(2) 0.0204(15) -0.0085(12) 0.0019(16) 0.0016(17)
C6 0.054(2) 0.115(4) 0.034(2) -0.012(2) 0.0024(19) -0.045(3)
C7 0.081(3) 0.090(4) 0.039(2) 0.008(2) -0.008(2) -0.033(3)
C8 0.079(3) 0.099(4) 0.057(3) -0.025(3) 0.008(3) 0.004(3)

loop_
_atom_type_symbol
_atom_type_description
_atom_type_scat_dispersion_real
_atom_type_scat_dispersion_imag
_atom_type_scat_source
C C 0.0033 0.0016 'International Tables Vol C Tables 4.2.6.8 and 6.1.1.4'
H H 0.0000 0.0000 'International Tables Vol C Tables 4.2.6.8 and 6.1.1.4'
B B 0.0013 0.0007 'International Tables Vol C Tables 4.2.6.8 and 6.1.1.4'
N N 0.0061 0.0033 'International Tables Vol C Tables 4.2.6.8 and 6.1.1.4'
Co Co 0.3494 0.9721 'International Tables Vol C Tables 4.2.6.8 and 6.1.1.4'

loop_
_geom_angle_atom_site_label_1
_geom_angle_atom_site_label_2
_geom_angle_atom_site_label_3
_geom_angle
_geom_angle_site_symmetry_1
_geom_angle_site_symmetry_3
_geom_angle_publ_flag
C2' Co3 C2 133.62(11) . . ?
C2' Co3 C1' 46.75(11) . . ?
C2 Co3 C1' 99.81(12) . . ?
C2' Co3 C1 100.22(11) . . ?
C2 Co3 C1 46.42(10) . . ?
C1' Co3 C1 98.63(11) . . ?
C2' Co3 B7 175.84(12) . . ?
C2 Co3 B7 48.91(12) . . ?
C1' Co3 B7 131.77(13) . . ?
C1 Co3 B7 83.76(11) . . ?
C2' Co3 B4' 83.35(13) . . ?
C2 Co3 B4' 95.04(13) . . ?
C1' Co3 B4' 48.13(13) . . ?
C1 Co3 B4' 128.40(12) . . ?
B7 Co3 B4' 93.25(14) . . ?
C2' Co3 B7' 48.61(12) . . ?
C2 Co3 B7' 176.87(13) . . ?
C1' Co3 B7' 83.28(14) . . ?
C1 Co3 B7' 132.91(12) . . ?
B7 Co3 B7' 129.04(13) . . ?
B4' Co3 B7' 87.35(14) . . ?
C2' Co3 B4 96.23(13) . . ?
C2 Co3 B4 82.62(12) . . ?
C1' Co3 B4 129.43(13) . . ?
C1 Co3 B4 48.09(11) . . ?
B7 Co3 B4 87.31(14) . . ?
B4' Co3 B4 176.37(13) . . ?
B7' Co3 B4 95.09(13) . . ?
C2' Co3 B8' 83.75(12) . . ?
C2 Co3 B8' 129.92(12) . . ?
C1' Co3 B8' 83.49(13) . . ?
C1 Co3 B8' 175.96(12) . . ?
B7 Co3 B8' 92.25(13) . . ?
B4' Co3 B8' 50.96(13) . . ?
B7' Co3 B8' 50.61(13) . . ?
B4 Co3 B8' 132.63(13) . . ?
C2' Co3 B8 130.41(13) . . ?
C2 Co3 B8 83.44(13) . . ?
C1' Co3 B8 176.73(13) . . ?
C1 Co3 B8 83.31(12) . . ?
B7 Co3 B8 50.92(13) . . ?
B4' Co3 B8 132.28(13) . . ?
B7' Co3 B8 93.46(14) . . ?
B4 Co3 B8 50.36(13) . . ?
B8' Co3 B8 94.73(13) . . ?
C2 C1 B4 111.6(2) . . ?
C2 C1 B5 110.8(2) . . ?
B4 C1 B5 63.34(18) . . ?
C2 C1 B6 62.12(18) . . ?
B4 C1 B6 115.2(2) . . ?
B5 C1 B6 61.86(18) . . ?
C2 C1 Co3 66.35(13) . . ?
B4 C1 Co3 67.52(14) . . ?
B5 C1 Co3 124.87(19) . . ?
B6 C1 Co3 124.82(18) . . ?
C2 C1 H1A 123.1 . . ?
B4 C1 H1A 118.1 . . ?
B5 C1 H1A 115.0 . . ?
B6 C1 H1A 114.5 . . ?
Co3 C1 H1A 109.0 . . ?
C1 C2 B11 111.8(2) . . ?
C1 C2 B7 112.6(2) . . ?
B11 C2 B7 64.05(18) . . ?
C1 C2 B6 62.08(17) . . ?
B11 C2 B6 62.3(2) . . ?
B7 C2 B6 116.3(2) . . ?
C1 C2 Co3 67.23(14) . . ?
B11 C2 Co3 125.4(2) . . ?
B7 C2 Co3 67.07(15) . . ?
B6 C2 Co3 125.60(19) . . ?
C1 C2 H2A 119.1 . . ?
B11 C2 H2A 115.7 . . ?
B7 C2 H2A 121.2 . . ?
B6 C2 H2A 111.4 . . ?
Co3 C2 H2A 109.3 . . ?
C1 B4 B9 104.2(2) . . ?
C1 B4 B5 58.34(17) . . ?
B9 B4 B5 59.28(18) . . ?
C1 B4 B8 105.2(2) . . ?
B9 B4 B8 60.32(19) . . ?
B5 B4 B8 107.8(2) . . ?
C1 B4 Co3 64.39(13) . . ?
B9 B4 Co3 118.3(2) . . ?
B5 B4 Co3 117.6(2) . . ?
B8 B4 Co3 65.27(15) . . ?
C1 B4 H4 125.4 . . ?
B9 B4 H4 121.0 . . ?
B5 B4 H4 120.4 . . ?
B8 B4 H4 122.5 . . ?
Co3 B4 H4 111.4 . . ?
C1 B5 B9 104.8(2) . . ?
C1 B5 B6 59.86(17) . . ?
B9 B5 B6 109.5(2) . . ?
C1 B5 B10 105.7(2) . . ?
B9 B5 B10 61.12(19) . . ?
B6 B5 B10 60.21(19) . . ?
C1 B5 B4 58.31(17) . . ?
B9 B5 B4 60.17(18) . . ?
B6 B5 B4 109.4(2) . . ?
B10 B5 B4 109.4(2) . . ?
C1 B5 H5 124.7 . . ?
B9 B5 H5 121.8 . . ?
B6 B5 H5 120.4 . . ?
B10 B5 H5 121.5 . . ?
B4 B5 H5 121.0 . . ?
C1 B6 C2 55.80(16) . . ?
C1 B6 B5 58.28(18) . . ?
C2 B6 B5 103.0(2) . . ?
C1 B6 B11 103.3(2) . . ?
C2 B6 B11 58.00(18) . . ?
B5 B6 B11 107.6(2) . . ?
C1 B6 B10 104.6(2) . . ?
C2 B6 B10 104.0(2) . . ?
B5 B6 B10 60.43(19) . . ?
B11 B6 B10 60.15(19) . . ?
C1 B6 H6 125.3 . . ?
C2 B6 H6 125.8 . . ?
B5 B6 H6 122.5 . . ?
B11 B6 H6 122.6 . . ?
B10 B6 H6 122.6 . . ?
C2 B7 B12 102.7(2) . . ?
C2 B7 B11 57.54(18) . . ?
B12 B7 B11 59.28(18) . . ?
C2 B7 B8 103.7(2) . . ?
B12 B7 B8 59.59(19) . . ?
B11 B7 B8 106.9(2) . . ?
C2 B7 Co3 64.02(14) . . ?
B12 B7 Co3 117.7(2) . . ?
B11 B7 Co3 116.9(2) . . ?
B8 B7 Co3 65.39(15) . . ?
C2 B7 H7 126.6 . . ?
B12 B7 H7 121.5 . . ?
B11 B7 H7 120.8 . . ?
B8 B7 H7 123.2 . . ?
Co3 B7 H7 111.6 . . ?
N1 B8 B12 114.0(2) . . ?
N1 B8 B9 118.7(2) . . ?
B12 B8 B9 60.22(19) . . ?
N1 B8 B4 128.6(3) . . ?
B12 B8 B4 107.0(2) . . ?
B9 B8 B4 59.19(18) . . ?
N1 B8 B7 120.0(2) . . ?
B12 B8 B7 59.78(18) . . ?
B9 B8 B7 107.6(2) . . ?
B4 B8 B7 106.8(2) . . ?
N1 B8 Co3 118.0(2) . . ?
B12 B8 Co3 116.37(19) . . ?
B9 B8 Co3 116.6(2) . . ?
B4 B8 Co3 64.37(15) . . ?
B7 B8 Co3 63.69(14) . . ?
B5 B9 B4 60.55(18) . . ?
B5 B9 B8 108.9(2) . . ?
B4 B9 B8 60.50(18) . . ?
B5 B9 B10 59.98(19) . . ?
B4 B9 B10 108.8(2) . . ?
B8 B9 B10 108.8(2) . . ?
B5 B9 B12 107.4(2) . . ?
B4 B9 B12 107.7(2) . . ?
B8 B9 B12 59.81(19) . . ?
B10 B9 B12 59.84(19) . . ?
B5 B9 H9 121.6 . . ?
B4 B9 H9 121.3 . . ?
B8 B9 H9 121.1 . . ?
B10 B9 H9 121.3 . . ?
B12 B9 H9 122.4 . . ?
B6 B10 B11 59.81(19) . . ?
B6 B10 B5 59.35(19) . . ?
B11 B10 B5 106.5(3) . . ?
B6 B10 B12 107.8(2) . . ?
B11 B10 B12 59.87(19) . . ?
B5 B10 B12 106.7(2) . . ?
B6 B10 B9 107.0(2) . . ?
B11 B10 B9 107.4(2) . . ?
B5 B10 B9 58.90(19) . . ?
B12 B10 B9 60.12(18) . . ?
B6 B10 H10 122.0 . . ?
B11 B10 H10 122.2 . . ?
B5 B10 H10 123.0 . . ?
B12 B10 H10 121.8 . . ?
B9 B10 H10 122.2 . . ?
C2 B11 B6 59.68(18) . . ?
C2 B11 B10 105.2(2) . . ?
B6 B11 B10 60.04(19) . . ?
C2 B11 B12 104.0(2) . . ?
B6 B11 B12 108.5(2) . . ?
B10 B11 B12 60.58(19) . . ?
C2 B11 B7 58.41(17) . . ?
B6 B11 B7 109.4(2) . . ?
B10 B11 B7 109.3(2) . . ?
B12 B11 B7 60.06(19) . . ?
C2 B11 H11 125.0 . . ?
B6 B11 H11 120.6 . . ?
B10 B11 H11 121.7 . . ?
B12 B11 H11 122.6 . . ?
B7 B11 H11 120.8 . . ?
B11 B12 B8 108.8(2) . . ?
B11 B12 B10 59.56(19) . . ?
B8 B12 B10 109.1(2) . . ?
B11 B12 B7 60.66(18) . . ?
B8 B12 B7 60.63(19) . . ?
B10 B12 B7 109.0(2) . . ?
B11 B12 B9 107.1(2) . . ?
B8 B12 B9 59.97(18) . . ?
B10 B12 B9 60.04(18) . . ?
B7 B12 B9 108.1(2) . . ?
B11 B12 H12 121.9 . . ?
B8 B12 H12 120.9 . . ?
B10 B12 H12 121.2 . . ?
B7 B12 H12 121.0 . . ?
B9 B12 H12 122.3 . . ?
C2' C1' B4' 112.4(2) . . ?
C2' C1' B5' 111.8(2) . . ?
B4' C1' B5' 63.85(19) . . ?
C2' C1' B6' 62.54(19) . . ?
B4' C1' B6' 116.5(2) . . ?
B5' C1' B6' 62.4(2) . . ?
C2' C1' Co3 66.41(14) . . ?
B4' C1' Co3 67.53(15) . . ?
B5' C1' Co3 125.5(2) . . ?
B6' C1' Co3 125.5(2) . . ?
C2' C1' H1A' 113.3 . . ?
B4' C1' H1A' 129.1 . . ?
B5' C1' H1A' 116.1 . . ?
B6' C1' H1A' 103.7 . . ?
Co3 C1' H1A' 112.9 . . ?
C1' C2' B11' 110.8(2) . . ?
C1' C2' B7' 111.8(2) . . ?
B11' C2' B7' 63.77(19) . . ?
C1' C2' B6' 61.36(19) . . ?
B11' C2' B6' 62.37(19) . . ?
B7' C2' B6' 115.9(2) . . ?
C1' C2' Co3 66.83(14) . . ?
B11' C2' Co3 125.4(2) . . ?
B7' C2' Co3 67.49(15) . . ?
B6' C2' Co3 124.79(19) . . ?
C1' C2' H2A' 113.0 . . ?
B11' C2' H2A' 118.5 . . ?
B7' C2' H2A' 129.1 . . ?
B6' C2' H2A' 105.9 . . ?
Co3 C2' H2A' 110.7 . . ?
C1' B4' B9' 103.0(2) . . ?
C1' B4' B5' 58.15(18) . . ?
B9' B4' B5' 59.06(19) . . ?
C1' B4' B8' 104.6(2) . . ?
B9' B4' B8' 59.91(18) . . ?
B5' B4' B8' 107.6(2) . . ?
C1' B4' Co3 64.34(15) . . ?
B9' B4' Co3 117.5(2) . . ?
B5' B4' Co3 117.6(2) . . ?
B8' B4' Co3 65.09(15) . . ?
C1' B4' H4' 126.0 . . ?
B9' B4' H4' 121.7 . . ?
B5' B4' H4' 120.3 . . ?
B8' B4' H4' 122.8 . . ?
Co3 B4' H4' 111.6 . . ?
C1' B5' B9' 103.9(2) . . ?
C1' B5' B6' 59.35(19) . . ?
B9' B5' B6' 108.9(3) . . ?
C1' B5' B10' 105.0(2) . . ?
B9' B5' B10' 60.3(2) . . ?
B6' B5' B10' 60.6(2) . . ?
C1' B5' B4' 58.00(18) . . ?
B9' B5' B4' 60.4(2) . . ?
B6' B5' B4' 109.0(2) . . ?
B10' B5' B4' 109.1(2) . . ?
C1' B5' H5' 125.3 . . ?
B9' B5' H5' 122.4 . . ?
B6' B5' H5' 120.5 . . ?
B10' B5' H5' 121.7 . . ?
B4' B5' H5' 121.0 . . ?
C1' B6' C2' 56.11(17) . . ?
C1' B6' B5' 58.21(19) . . ?
C2' B6' B5' 103.3(2) . . ?
C1' B6' B11' 102.6(3) . . ?
C2' B6' B11' 57.44(18) . . ?
B5' B6' B11' 107.2(3) . . ?
C1' B6' B10' 103.6(2) . . ?
C2' B6' B10' 103.5(3) . . ?
B5' B6' B10' 59.86(19) . . ?
B11' B6' B10' 60.1(2) . . ?
C1' B6' H6' 125.7 . . ?
C2' B6' H6' 125.7 . . ?
B5' B6' H6' 122.5 . . ?
B11' B6' H6' 123.0 . . ?
B10' B6' H6' 123.2 . . ?
C2' B7' B12' 103.5(2) . . ?
C2' B7' B11' 57.55(18) . . ?
B12' B7' B11' 59.8(2) . . ?
C2' B7' B8' 104.7(2) . . ?
B12' B7' B8' 60.04(19) . . ?
B11' B7' B8' 107.9(2) . . ?
C2' B7' Co3 63.91(14) . . ?
B12' B7' Co3 117.7(2) . . ?
B11' B7' Co3 116.6(2) . . ?
B8' B7' Co3 65.26(15) . . ?
C2' B7' H7' 126.2 . . ?
B12' B7' H7' 121.1 . . ?
B11' B7' H7' 120.6 . . ?
B8' B7' H7' 122.5 . . ?
Co3 B7' H7' 112.0 . . ?
B12' B8' B9' 59.35(19) . . ?
B12' B8' B7' 59.36(19) . . ?
B9' B8' B7' 106.4(2) . . ?
B12' B8' B4' 106.5(2) . . ?
B9' B8' B4' 59.29(18) . . ?
B7' B8' B4' 106.5(2) . . ?
B12' B8' Co3 116.1(2) . . ?
B9' B8' Co3 115.9(2) . . ?
B7' B8' Co3 64.13(14) . . ?
B4' B8' Co3 63.95(14) . . ?
B12' B8' H8' 120.9 . . ?
B9' B8' H8' 121.1 . . ?
B7' B8' H8' 123.2 . . ?
B4' B8' H8' 123.2 . . ?
Co3 B8' H8' 113.3 . . ?
B5' B9' B10' 60.1(2) . . ?
B5' B9' B12' 108.1(3) . . ?
B10' B9' B12' 60.3(2) . . ?
B5' B9' B4' 60.57(19) . . ?
B10' B9' B4' 109.1(2) . . ?
B12' B9' B4' 108.3(2) . . ?
B5' B9' B8' 109.6(2) . . ?
B10' B9' B8' 109.6(2) . . ?
B12' B9' B8' 60.18(19) . . ?
B4' B9' B8' 60.80(18) . . ?
B5' B9' H9' 121.3 . . ?
B10' B9' H9' 121.0 . . ?
B12' B9' H9' 121.9 . . ?
B4' B9' H9' 121.1 . . ?
B8' B9' H9' 120.5 . . ?
B5' B10' B9' 59.6(2) . . ?
B5' B10' B11' 106.6(3) . . ?
B9' B10' B11' 107.2(3) . . ?
B5' B10' B12' 107.3(3) . . ?
B9' B10' B12' 59.92(19) . . ?
B11' B10' B12' 59.9(2) . . ?
B5' B10' B6' 59.56(19) . . ?
B9' B10' B6' 107.5(2) . . ?
B11' B10' B6' 59.5(2) . . ?
B12' B10' B6' 107.8(3) . . ?
B5' B10' H10' 122.5 . . ?
B9' B10' H10' 122.1 . . ?
B11' B10' H10' 122.5 . . ?
B12' B10' H10' 121.7 . . ?
B6' B10' H10' 121.9 . . ?
C2' B11' B6' 60.19(19) . . ?
C2' B11' B12' 104.4(2) . . ?
B6' B11' B12' 108.7(2) . . ?
C2' B11' B10' 105.8(2) . . ?
B6' B11' B10' 60.4(2) . . ?
B12' B11' B10' 60.2(2) . . ?
C2' B11' B7' 58.68(17) . . ?
B6' B11' B7' 109.9(2) . . ?
B12' B11' B7' 59.8(2) . . ?
B10' B11' B7' 108.9(3) . . ?
C2' B11' H11' 124.4 . . ?
B6' B11' H11' 120.2 . . ?
B12' B11' H11' 122.7 . . ?
B10' B11' H11' 121.8 . . ?
B7' B11' H11' 120.9 . . ?
B9' B12' B11' 107.1(2) . . ?
B9' B12' B7' 108.3(2) . . ?
B11' B12' B7' 60.38(19) . . ?
B9' B12' B10' 59.8(2) . . ?
B11' B12' B10' 59.93(19) . . ?
B7' B12' B10' 109.1(3) . . ?
B9' B12' B8' 60.5(2) . . ?
B11' B12' B8' 108.8(2) . . ?
B7' B12' B8' 60.60(19) . . ?
B10' B12' B8' 109.4(3) . . ?
B9' B12' H12' 122.2 . . ?
B11' B12' H12' 122.0 . . ?
B7' B12' H12' 121.1 . . ?
B10' B12' H12' 121.1 . . ?
B8' B12' H12' 120.7 . . ?
C3 N1 B8 131.7(2) . . ?
C3 N1 H1 107.7 . . ?
B8 N1 H1 119.9 . . ?
C3 C4 H4A 109.5 . . ?
C3 C4 H4B 109.5 . . ?
H4A C4 H4B 109.5 . . ?
C3 C4 H4C 109.5 . . ?
H4A C4 H4C 109.5 . . ?
H4B C4 H4C 109.5 . . ?
C3 N2 C5 126.0(2) . . ?
C3 N2 H2 111.7 . . ?
C5 N2 H2 122.2 . . ?
N2 C3 N1 120.5(3) . . ?
N2 C3 C4 120.0(2) . . ?
N1 C3 C4 119.5(3) . . ?
N2 C5 C6 111.7(3) . . ?
N2 C5 H5A 109.3 . . ?
C6 C5 H5A 109.3 . . ?
N2 C5 H5B 109.3 . . ?
C6 C5 H5B 109.3 . . ?
H5A C5 H5B 107.9 . . ?
C5 C6 C7 112.5(3) . . ?
C5 C6 H6A 109.1 . . ?
C7 C6 H6A 109.1 . . ?
C5 C6 H6B 109.1 . . ?
C7 C6 H6B 109.1 . . ?
H6A C6 H6B 107.8 . . ?
C8 C7 C6 112.4(3) . . ?
C8 C7 H7A 109.1 . . ?
C6 C7 H7A 109.1 . . ?
C8 C7 H7B 109.1 . . ?
C6 C7 H7B 109.1 . . ?
H7A C7 H7B 107.9 . . ?
C7 C8 H8A 109.5 . . ?
C7 C8 H8B 109.5 . . ?
H8A C8 H8B 109.5 . . ?
C7 C8 H8C 109.5 . . ?
H8A C8 H8C 109.5 . . ?
H8B C8 H8C 109.5 . . ?

loop_
_geom_bond_atom_site_label_1
_geom_bond_atom_site_label_2
_geom_bond_distance
_geom_bond_site_symmetry_2
_geom_bond_publ_flag
Co3 C2' 2.035(3) . ?
Co3 C2 2.036(3) . ?
Co3 C1' 2.041(3) . ?
Co3 C1 2.050(3) . ?
Co3 B7 2.086(3) . ?
Co3 B4' 2.093(3) . ?
Co3 B7' 2.093(3) . ?
Co3 B4 2.100(3) . ?
Co3 B8' 2.113(3) . ?
Co3 B8 2.116(3) . ?
C1 C2 1.610(4) . ?
C1 B4 1.692(4) . ?
C1 B5 1.692(4) . ?
C1 B6 1.720(4) . ?
C1 H1A 1.0078 . ?
C2 B11 1.691(4) . ?
C2 B7 1.707(4) . ?
C2 B6 1.721(4) . ?
C2 H2A 0.9904 . ?
B4 B9 1.770(5) . ?
B4 B5 1.777(5) . ?
B4 B8 1.794(5) . ?
B4 H4 1.1000 . ?
B5 B9 1.754(5) . ?
B5 B6 1.754(5) . ?
B5 B10 1.774(5) . ?
B5 H5 1.1000 . ?
B6 B11 1.766(5) . ?
B6 B10 1.770(5) . ?
B6 H6 1.1000 . ?
B7 B12 1.791(5) . ?
B7 B11 1.802(4) . ?
B7 B8 1.806(5) . ?
B7 H7 1.1000 . ?
B8 N1 1.518(4) . ?
B8 B12 1.788(5) . ?
B8 B9 1.791(5) . ?
B9 B10 1.794(5) . ?
B9 B12 1.795(5) . ?
B9 H9 1.1000 . ?
B10 B11 1.772(5) . ?
B10 B12 1.790(5) . ?
B10 H10 1.1000 . ?
B11 B12 1.777(4) . ?
B11 H11 1.1000 . ?
B12 H12 1.1000 . ?
C1' C2' 1.617(4) . ?
C1' B4' 1.686(5) . ?
C1' B5' 1.689(4) . ?
C1' B6' 1.710(5) . ?
C1' H1A' 0.9612 . ?
C2' B11' 1.679(4) . ?
C2' B7' 1.700(4) . ?
C2' B6' 1.729(4) . ?
C2' H2A' 0.9631 . ?
B4' B9' 1.782(5) . ?
B4' B5' 1.785(5) . ?
B4' B8' 1.809(5) . ?
B4' H4' 1.1000 . ?
B5' B9' 1.758(5) . ?
B5' B6' 1.762(5) . ?
B5' B10' 1.767(5) . ?
B5' H5' 1.1000 . ?
B6' B11' 1.765(5) . ?
B6' B10' 1.780(5) . ?
B6' H6' 1.1000 . ?
B7' B12' 1.775(5) . ?
B7' B11' 1.785(5) . ?
B7' B8' 1.798(5) . ?
B7' H7' 1.1000 . ?
B8' B12' 1.788(5) . ?
B8' B9' 1.793(5) . ?
B8' H8' 1.1000 . ?
B9' B10' 1.771(5) . ?
B9' B12' 1.773(5) . ?
B9' H9' 1.1000 . ?
B10' B11' 1.775(5) . ?
B10' B12' 1.780(5) . ?
B10' H10' 1.1000 . ?
B11' B12' 1.774(5) . ?
B11' H11' 1.1000 . ?
B12' H12' 1.1000 . ?
N1 C3 1.325(3) . ?
N1 H1 0.9479 . ?
C4 C3 1.474(4) . ?
C4 H4A 0.9600 . ?
C4 H4B 0.9600 . ?
C4 H4C 0.9600 . ?
N2 C3 1.322(3) . ?
N2 C5 1.464(3) . ?
N2 H2 0.9767 . ?
C5 C6 1.482(4) . ?
C5 H5A 0.9700 . ?
C5 H5B 0.9700 . ?
C6 C7 1.525(5) . ?
C6 H6A 0.9700 . ?
C6 H6B 0.9700 . ?
C7 C8 1.517(3) . ?
C7 H7A 0.9700 . ?
C7 H7B 0.9700 . ?
C8 H8A 0.9600 . ?
C8 H8B 0.9600 . ?
C8 H8C 0.9600 . ?
